data_2202120
loop_
_publ_author_name
'Xiangshan Wang'
'Daqing Shi'
'Shujiang Tu'
'Kaibei Yu'

_publ_section_title
;
 2-Amino-4-phenyl-5,6-dihydrobenzo[<i>h</i>]quinazoline
;
_journal_issue 4
_journal_name_full 'Acta Crystallographica Section E'
_journal_page_first o423
_journal_page_last o424
_journal_paper_doi 10.1107/S1600536803004616
_journal_volume 59
_journal_year 2003
_chemical_formula_iupac 'C18 H15 N3'
_chemical_formula_moiety 'C18 H15 N3'
_chemical_formula_sum 'C18 H15 N3'
_chemical_formula_weight 273.33
_chemical_melting_point 447.5(5)
_chemical_name_systematic
;
2-amino-4-phenyl-5,6-dihydrobenzo[h]quinazoline
;
_space_group_IT_number 14
_symmetry_cell_setting monoclinic
_symmetry_space_group_name_Hall '-P 2ybc'
_symmetry_space_group_name_H-M 'P 1 21/c 1'
_atom_sites_solution_hydrogens geom
_atom_sites_solution_primary direct
_atom_sites_solution_secondary difmap
_cell_angle_alpha 90.00
_cell_angle_beta 94.850(10)
_cell_angle_gamma 90.00
_cell_formula_units_Z 4
_cell_length_a 10.902(2)
_cell_length_b 6.9060(10)
_cell_length_c 18.577(3)
_cell_measurement_reflns_used 25
_cell_measurement_temperature 296(2)
_cell_measurement_theta_max 12.58
_cell_measurement_theta_min 3.01
_cell_volume 1393.6(4)
_computing_cell_refinement XSCANS
_computing_data_collection 'XSCANS (Siemens, 1994)'
_computing_data_reduction 'SHELXTL (Sheldrick, 1997)'
_computing_molecular_graphics SHELXTL
_computing_publication_material SHELXTL
_computing_structure_refinement SHELXTL
_computing_structure_solution SHELXTL
_diffrn_ambient_temperature 296(2)
_diffrn_measured_fraction_theta_full 1.000
_diffrn_measured_fraction_theta_max 1.000
_diffrn_measurement_device_type 'Siemens P4'
_diffrn_measurement_method \w
_diffrn_radiation_monochromator graphite
_diffrn_radiation_source 'normal-focus sealed tube'
_diffrn_radiation_type MoK\a
_diffrn_radiation_wavelength 0.71073
_diffrn_reflns_av_R_equivalents 0.0220
_diffrn_reflns_av_sigmaI/netI 0.0270
_diffrn_reflns_limit_h_max 12
_diffrn_reflns_limit_h_min 0
_diffrn_reflns_limit_k_max 8
_diffrn_reflns_limit_k_min 0
_diffrn_reflns_limit_l_max 22
_diffrn_reflns_limit_l_min -22
_diffrn_reflns_number 2919
_diffrn_reflns_theta_full 24.99
_diffrn_reflns_theta_max 24.99
_diffrn_reflns_theta_min 1.87
_diffrn_standards_decay_% 0.97
_diffrn_standards_interval_count 97
_diffrn_standards_number 3
_exptl_absorpt_coefficient_mu 0.079
_exptl_absorpt_correction_type none
_exptl_crystal_colour yellow
_exptl_crystal_density_diffrn 1.303
_exptl_crystal_density_method 'not measured'
_exptl_crystal_description block
_exptl_crystal_F_000 576
_exptl_crystal_size_max 0.58
_exptl_crystal_size_mid 0.54
_exptl_crystal_size_min 0.24
_refine_diff_density_max 0.148
_refine_diff_density_min -0.180
_refine_ls_extinction_coef 0.043(3)
_refine_ls_extinction_expression Fc^*^=kFc[1+0.001xFc^2^\l^3^/sin(2\q)]^-1/4^
_refine_ls_extinction_method SHELXTL
_refine_ls_goodness_of_fit_ref 1.014
_refine_ls_hydrogen_treatment mixed
_refine_ls_matrix_type full
_refine_ls_number_parameters 199
_refine_ls_number_reflns 2448
_refine_ls_number_restraints 2
_refine_ls_restrained_S_all 1.015
_refine_ls_R_factor_all 0.0526
_refine_ls_R_factor_gt 0.0376
_refine_ls_shift/su_max 0.001
_refine_ls_shift/su_mean 0.000
_refine_ls_structure_factor_coef Fsqd
_refine_ls_weighting_details 'calc w = 1/[\s^2^(Fo^2^)+(0.0602P)^2^] where P = (Fo^2^+2Fc^2^)/3'
_refine_ls_weighting_scheme calc
_refine_ls_wR_factor_gt 0.0973
_refine_ls_wR_factor_ref 0.1023
_reflns_number_gt 1810
_reflns_number_total 2448
_reflns_threshold_expression I>2\s(I)
_cod_data_source_file ob6223.cif
_cod_data_source_block I
_cod_depositor_comments
;
The following automatic conversions were performed:

'_chemical_melting_point' value '447-448' was changed to '447.5(5)' -
the average value was taken and precision was estimated.

Automatic conversion script
Id: cif_fix_values 1646 2011-03-28 12:23:43Z adriana 

The following automatic conversions were performed:

'_chemical_melting_point' value '447-448' was changed to '447.5(5)' -
the average value was taken and precision was estimated.

Automatic conversion script
Id: cif_fix_values 1715 2011-07-08 13:25:40Z adriana 
;
_cod_original_sg_symbol_H-M 'P 21/c'
_cod_database_code 2202120
_cod_database_fobs_code 2202120

loop_
_symmetry_equiv_pos_as_xyz
'x, y, z'
'-x, y+1/2, -z+1/2'
'-x, -y, -z'
'x, -y-1/2, z-1/2'

loop_
_atom_site_label
_atom_site_fract_x
_atom_site_fract_y
_atom_site_fract_z
_atom_site_U_iso_or_equiv
_atom_site_adp_type
_atom_site_calc_flag
_atom_site_refinement_flags
_atom_site_occupancy
_atom_site_disorder_assembly
_atom_site_disorder_group
_atom_site_type_symbol
N1 0.81730(11) 0.17629(17) 0.71624(6) 0.0400(3) Uani d . 1 . . N
N2 0.89605(10) 0.45988(18) 0.66146(6) 0.0394(3) Uani d . 1 . . N
N3 0.98173(14) 0.3452(2) 0.77085(8) 0.0564(4) Uani d D 1 . . N
C1 0.89514(13) 0.3265(2) 0.71412(8) 0.0386(4) Uani d . 1 . . C
C2 0.72585(12) 0.1698(2) 0.66278(7) 0.0362(4) Uani d . 1 . . C
C3 0.63317(13) 0.0136(2) 0.66516(7) 0.0382(4) Uani d . 1 . . C
C4 0.65687(15) -0.1548(2) 0.70558(8) 0.0457(4) Uani d . 1 . . C
H4 0.7331 -0.1717 0.7313 0.055 Uiso calc R 1 . . H
C5 0.56794(17) -0.2965(2) 0.70770(9) 0.0545(5) Uani d . 1 . . C
H5 0.5850 -0.4098 0.7337 0.065 Uiso calc R 1 . . H
C6 0.45352(17) -0.2697(3) 0.67108(9) 0.0554(5) Uani d . 1 . . C
H6 0.3929 -0.3637 0.6733 0.066 Uiso calc R 1 . . H
C7 0.42935(15) -0.1043(3) 0.63135(8) 0.0493(4) Uani d . 1 . . C
H7 0.3518 -0.0873 0.6072 0.059 Uiso calc R 1 . . H
C8 0.51843(13) 0.0382(2) 0.62648(8) 0.0410(4) Uani d . 1 . . C
C9 0.49366(14) 0.2206(3) 0.58360(9) 0.0522(5) Uani d . 1 . . C
H9A 0.4671 0.3217 0.6150 0.063 Uiso calc R 1 . . H
H9B 0.4279 0.1978 0.5460 0.063 Uiso calc R 1 . . H
C10 0.60837(15) 0.2862(3) 0.54961(8) 0.0506(4) Uani d . 1 . . C
H10A 0.6276 0.1942 0.5127 0.061 Uiso calc R 1 . . H
H10B 0.5933 0.4111 0.5267 0.061 Uiso calc R 1 . . H
C11 0.71635(13) 0.3018(2) 0.60602(8) 0.0371(4) Uani d . 1 . . C
C12 0.80931(12) 0.4404(2) 0.60587(7) 0.0364(4) Uani d . 1 . . C
C13 0.82260(13) 0.5716(2) 0.54317(8) 0.0397(4) Uani d . 1 . . C
C14 0.84315(14) 0.7687(2) 0.55284(9) 0.0474(4) Uani d . 1 . . C
H14 0.8449 0.8221 0.5989 0.057 Uiso calc R 1 . . H
C15 0.86105(15) 0.8857(3) 0.49434(11) 0.0599(5) Uani d . 1 . . C
H15 0.8733 1.0179 0.5012 0.072 Uiso calc R 1 . . H
C16 0.86099(16) 0.8083(3) 0.42585(11) 0.0657(6) Uani d . 1 . . C
H16 0.8744 0.8875 0.3868 0.079 Uiso calc R 1 . . H
C17 0.84098(15) 0.6137(3) 0.41569(10) 0.0624(5) Uani d . 1 . . C
H17 0.8409 0.5609 0.3696 0.075 Uiso calc R 1 . . H
C18 0.82096(14) 0.4958(3) 0.47366(8) 0.0509(4) Uani d . 1 . . C
H18 0.8062 0.3644 0.4661 0.061 Uiso calc R 1 . . H
H3A 0.9949(16) 0.2419(19) 0.7981(8) 0.061(5) Uiso d D 1 . . H
H3B 1.0409(13) 0.430(2) 0.7671(10) 0.069(6) Uiso d D 1 . . H

loop_
_atom_site_aniso_label
_atom_site_aniso_U_11
_atom_site_aniso_U_22
_atom_site_aniso_U_33
_atom_site_aniso_U_12
_atom_site_aniso_U_13
_atom_site_aniso_U_23
N1 0.0399(7) 0.0390(7) 0.0396(7) -0.0008(6) -0.0051(6) 0.0016(6)
N2 0.0369(7) 0.0391(7) 0.0411(7) 0.0003(5) -0.0036(5) 0.0011(6)
N3 0.0581(10) 0.0503(9) 0.0560(9) -0.0122(8) -0.0230(8) 0.0111(8)
C1 0.0369(8) 0.0371(8) 0.0403(8) 0.0012(7) -0.0051(7) -0.0014(7)
C2 0.0350(8) 0.0377(8) 0.0355(8) 0.0029(6) 0.0011(6) -0.0025(6)
C3 0.0414(8) 0.0401(9) 0.0334(7) -0.0026(7) 0.0052(6) -0.0036(7)
C4 0.0504(10) 0.0456(10) 0.0413(9) -0.0026(8) 0.0054(7) 0.0029(7)
C5 0.0724(12) 0.0439(10) 0.0483(10) -0.0095(9) 0.0115(9) 0.0041(8)
C6 0.0619(11) 0.0535(11) 0.0518(10) -0.0221(9) 0.0104(8) -0.0061(9)
C7 0.0448(9) 0.0581(11) 0.0449(9) -0.0111(8) 0.0036(7) -0.0085(8)
C8 0.0407(8) 0.0453(9) 0.0370(8) -0.0042(7) 0.0039(6) -0.0073(7)
C9 0.0392(9) 0.0560(11) 0.0590(10) -0.0046(8) -0.0103(8) 0.0031(9)
C10 0.0466(9) 0.0557(10) 0.0473(9) -0.0079(8) -0.0096(7) 0.0108(8)
C11 0.0345(8) 0.0387(8) 0.0374(8) 0.0000(7) -0.0007(6) 0.0002(7)
C12 0.0353(8) 0.0350(8) 0.0387(8) 0.0039(6) 0.0013(6) -0.0001(6)
C13 0.0308(8) 0.0452(9) 0.0426(9) 0.0013(7) -0.0004(6) 0.0061(7)
C14 0.0410(9) 0.0456(10) 0.0546(10) -0.0010(7) -0.0009(7) 0.0059(8)
C15 0.0467(10) 0.0495(10) 0.0836(14) -0.0020(8) 0.0064(9) 0.0214(10)
C16 0.0471(11) 0.0805(15) 0.0706(13) 0.0016(10) 0.0123(9) 0.0361(11)
C17 0.0540(11) 0.0865(15) 0.0478(10) 0.0040(10) 0.0096(8) 0.0133(10)
C18 0.0500(10) 0.0549(10) 0.0477(9) 0.0008(8) 0.0049(7) 0.0039(8)

loop_
_atom_type_symbol
_atom_type_description
_atom_type_scat_dispersion_real
_atom_type_scat_dispersion_imag
_atom_type_scat_source
C C 0.0033 0.0016 'International Tables Vol C Tables 4.2.6.8 and 6.1.1.4'
H H 0.0000 0.0000 'International Tables Vol C Tables 4.2.6.8 and 6.1.1.4'
N N 0.0061 0.0033 'International Tables Vol C Tables 4.2.6.8 and 6.1.1.4'

loop_
_geom_angle_atom_site_label_1
_geom_angle_atom_site_label_2
_geom_angle_atom_site_label_3
_geom_angle
_geom_angle_publ_flag
C1 N1 C2 115.74(12) yes
C1 N2 C12 116.21(12) yes
C1 N3 H3A 116.0(12) no
C1 N3 H3B 118.0(12) no
H3A N3 H3B 119.9(17) no
N1 C1 N2 126.45(12) yes
N1 C1 N3 116.72(13) yes
N2 C1 N3 116.83(14) yes
N1 C2 C11 122.67(13) yes
N1 C2 C3 117.81(12) yes
C11 C2 C3 119.52(13) no
C4 C3 C8 119.60(14) no
C4 C3 C2 121.79(13) no
C8 C3 C2 118.60(13) no
C5 C4 C3 120.48(15) no
C5 C4 H4 119.8 no
C3 C4 H4 119.8 no
C4 C5 C6 119.86(16) no
C4 C5 H5 120.1 no
C6 C5 H5 120.1 no
C7 C6 C5 120.01(16) no
C7 C6 H6 120.0 no
C5 C6 H6 120.0 no
C6 C7 C8 121.35(15) no
C6 C7 H7 119.3 no
C8 C7 H7 119.3 no
C7 C8 C3 118.63(15) no
C7 C8 C9 122.18(14) no
C3 C8 C9 119.14(13) no
C8 C9 C10 110.69(13) no
C8 C9 H9A 109.5 no
C10 C9 H9A 109.5 no
C8 C9 H9B 109.5 no
C10 C9 H9B 109.5 no
H9A C9 H9B 108.1 no
C11 C10 C9 110.71(13) no
C11 C10 H10A 109.5 no
C9 C10 H10A 109.5 no
C11 C10 H10B 109.5 no
C9 C10 H10B 109.5 no
H10A C10 H10B 108.1 no
C2 C11 C12 116.35(13) no
C2 C11 C10 118.82(13) no
C12 C11 C10 124.83(13) no
N2 C12 C11 122.05(13) yes
N2 C12 C13 115.43(13) yes
C11 C12 C13 122.48(12) no
C14 C13 C18 118.54(15) no
C14 C13 C12 121.31(14) no
C18 C13 C12 120.07(14) no
C15 C14 C13 120.24(17) no
C15 C14 H14 119.9 no
C13 C14 H14 119.9 no
C16 C15 C14 120.64(18) no
C16 C15 H15 119.7 no
C14 C15 H15 119.7 no
C17 C16 C15 119.61(17) no
C17 C16 H16 120.2 no
C15 C16 H16 120.2 no
C16 C17 C18 120.24(19) no
C16 C17 H17 119.9 no
C18 C17 H17 119.9 no
C17 C18 C13 120.71(17) no
C17 C18 H18 119.6 no
C13 C18 H18 119.6 no

loop_
_geom_bond_atom_site_label_1
_geom_bond_atom_site_label_2
_geom_bond_site_symmetry_2
_geom_bond_distance
_geom_bond_publ_flag
N1 C1 . 1.3431(19) yes
N1 C2 . 1.3471(17) yes
N2 C1 . 1.3442(18) yes
N2 C12 . 1.3469(17) yes
N3 C1 . 1.3603(19) yes
N3 H3A . 0.880(9) no
N3 H3B . 0.876(9) no
C2 C11 . 1.392(2) yes
C2 C3 . 1.481(2) no
C3 C4 . 1.397(2) no
C3 C8 . 1.399(2) no
C4 C5 . 1.380(2) no
C4 H4 . 0.9300 no
C5 C6 . 1.382(2) no
C5 H5 . 0.9300 no
C6 C7 . 1.373(2) no
C6 H6 . 0.9300 no
C7 C8 . 1.391(2) no
C7 H7 . 0.9300 no
C8 C9 . 1.503(2) no
C9 C10 . 1.517(2) yes
C9 H9A . 0.9700 no
C9 H9B . 0.9700 no
C10 C11 . 1.512(2) no
C10 H10A . 0.9700 no
C10 H10B . 0.9700 no
C11 C12 . 1.394(2) yes
C12 C13 . 1.492(2) no
C13 C14 . 1.389(2) no
C13 C18 . 1.392(2) no
C14 C15 . 1.381(2) no
C14 H14 . 0.9300 no
C15 C16 . 1.380(3) no
C15 H15 . 0.9300 no
C16 C17 . 1.372(3) no
C16 H16 . 0.9300 no
C17 C18 . 1.382(2) no
C17 H17 . 0.9300 no
C18 H18 . 0.9300 no

loop_
_geom_hbond_atom_site_label_D
_geom_hbond_atom_site_label_H
_geom_hbond_atom_site_label_A
_geom_hbond_site_symmetry_A
_geom_hbond_distance_DH
_geom_hbond_distance_HA
_geom_hbond_distance_DA
_geom_hbond_angle_DHA
N3 H3B N1 2_756 0.876(9) 2.304(10) 3.162(2) 166.2(17)
N3 H3A N2 2_746 0.880(9) 2.370(12) 3.1868(19) 154.4(15)

loop_
_geom_torsion_atom_site_label_1
_geom_torsion_atom_site_label_2
_geom_torsion_atom_site_label_3
_geom_torsion_atom_site_label_4
_geom_torsion
_geom_torsion_publ_flag
C2 N1 C1 N2 -5.6(2) no
C2 N1 C1 N3 174.53(13) no
C12 N2 C1 N1 0.6(2) no
C12 N2 C1 N3 -179.57(13) no
C1 N1 C2 C11 4.2(2) no
C1 N1 C2 C3 -176.37(12) no
N1 C2 C3 C4 -20.1(2) no
C11 C2 C3 C4 159.39(13) no
N1 C2 C3 C8 158.98(13) no
C11 C2 C3 C8 -21.5(2) yes
C8 C3 C4 C5 -0.1(2) no
C2 C3 C4 C5 178.94(13) no
C3 C4 C5 C6 -1.6(2) no
C4 C5 C6 C7 1.5(2) no
C5 C6 C7 C8 0.5(2) no
C6 C7 C8 C3 -2.2(2) no
C6 C7 C8 C9 -179.69(14) no
C4 C3 C8 C7 2.0(2) no
C2 C3 C8 C7 -177.07(13) no
C4 C3 C8 C9 179.58(14) no
C2 C3 C8 C9 0.5(2) yes
C7 C8 C9 C10 -145.78(15) no
C3 C8 C9 C10 36.76(19) yes
C8 C9 C10 C11 -52.98(18) yes
N1 C2 C11 C12 1.8(2) no
C3 C2 C11 C12 -177.68(13) no
N1 C2 C11 C10 -178.31(13) no
C3 C2 C11 C10 2.2(2) yes
C9 C10 C11 C2 35.1(2) yes
C9 C10 C11 C12 -144.99(15) no
C1 N2 C12 C11 6.1(2) no
C1 N2 C12 C13 -171.58(12) no
C2 C11 C12 N2 -7.2(2) no
C10 C11 C12 N2 172.89(14) no
C2 C11 C12 C13 170.33(13) no
C10 C11 C12 C13 -9.6(2) no
N2 C12 C13 C14 -48.08(19) no
C11 C12 C13 C14 134.24(15) no
N2 C12 C13 C18 128.54(15) no
C11 C12 C13 C18 -49.1(2) no
C18 C13 C14 C15 0.2(2) no
C12 C13 C14 C15 176.87(13) no
C13 C14 C15 C16 -1.2(2) no
C14 C15 C16 C17 1.0(3) no
C15 C16 C17 C18 0.0(3) no
C16 C17 C18 C13 -1.0(3) no
C14 C13 C18 C17 0.9(2) no
C12 C13 C18 C17 -175.85(14) no

loop_
_cod_related_entry_id
_cod_related_entry_database
_cod_related_entry_code
1 ChemSpider 21131834
